data_2226229
loop_
_publ_author_name
'Kunz, Peter C.'
'Frank, Walter'

_publ_section_title
;
 The betainic form of (imidazol-2-yl)phenylphosphinic acid hydrate
;
_journal_coeditor_code NC2181
_journal_issue 6
_journal_name_full 'Acta Crystallographica Section E'
_journal_page_first o1440
_journal_paper_doi 10.1107/S1600536810018337
_journal_volume 66
_journal_year 2010
_chemical_formula_iupac 'C9 H9 N2 O2 P, H2 O'
_chemical_formula_moiety 'C9 H9 N2 O2 P, H2 O'
_chemical_formula_sum 'C9 H11 N2 O3 P'
_chemical_formula_weight 226.17
_chemical_name_common 'imidazol-2-ylphenylphosphinic acid hydrate'
_chemical_name_systematic
;
(imidazolium-2-yl)phenylphosphinate monohydrate
;
_space_group_IT_number 14
_symmetry_cell_setting monoclinic
_symmetry_space_group_name_Hall '-P 2yn'
_symmetry_space_group_name_H-M 'P 1 21/n 1'
_atom_sites_solution_hydrogens difmap
_atom_sites_solution_primary direct
_atom_sites_solution_secondary difmap
_audit_creation_method SHELXL-97
_cell_angle_alpha 90.00
_cell_angle_beta 111.766(7)
_cell_angle_gamma 90.00
_cell_formula_units_Z 4
_cell_length_a 8.5890(6)
_cell_length_b 12.1091(7)
_cell_length_c 10.9534(7)
_cell_measurement_reflns_used 8000
_cell_measurement_temperature 223(2)
_cell_measurement_theta_max 26.1
_cell_measurement_theta_min 2.55
_cell_volume 1057.99(13)
_computing_cell_refinement 'CELL (Stoe & Cie, 2000)'
_computing_data_collection 'EXPOSE (Stoe & Cie, 2000)'
_computing_data_reduction 'INTEGRATE (Stoe & Cie, 2000)'
_computing_molecular_graphics 'SHELXTL (Sheldrick, 2008)'
_computing_publication_material 'SHELXL97 (Sheldrick, 2008)'
_computing_structure_refinement 'SHELXL97 (Sheldrick, 2008)'
_computing_structure_solution 'SHELXS97 (Sheldrick, 2008)'
_diffrn_ambient_temperature 223(2)
_diffrn_detector_area_resol_mean 6.67
_diffrn_measured_fraction_theta_full 0.991
_diffrn_measured_fraction_theta_max 0.991
_diffrn_measurement_device_type 'Stoe IPDS'
_diffrn_measurement_method \f-scans
_diffrn_radiation_monochromator graphite
_diffrn_radiation_source 'fine-focus sealed tube'
_diffrn_radiation_type MoK\a
_diffrn_radiation_wavelength 0.71073
_diffrn_reflns_av_R_equivalents 0.0521
_diffrn_reflns_av_sigmaI/netI 0.0323
_diffrn_reflns_limit_h_max 10
_diffrn_reflns_limit_h_min -10
_diffrn_reflns_limit_k_max 14
_diffrn_reflns_limit_k_min -14
_diffrn_reflns_limit_l_max 13
_diffrn_reflns_limit_l_min -13
_diffrn_reflns_number 14882
_diffrn_reflns_theta_full 26.06
_diffrn_reflns_theta_max 26.06
_diffrn_reflns_theta_min 2.62
_diffrn_standards_decay_% 0
_exptl_absorpt_coefficient_mu 0.248
_exptl_absorpt_correction_type none
_exptl_crystal_colour colourless
_exptl_crystal_density_diffrn 1.420
_exptl_crystal_density_method 'not measured'
_exptl_crystal_description isometric
_exptl_crystal_F_000 472
_exptl_crystal_size_max 0.2
_exptl_crystal_size_mid 0.2
_exptl_crystal_size_min 0.2
_refine_diff_density_max 0.397
_refine_diff_density_min -0.157
_refine_ls_extinction_method none
_refine_ls_goodness_of_fit_ref 0.928
_refine_ls_hydrogen_treatment mixed
_refine_ls_matrix_type full
_refine_ls_number_parameters 148
_refine_ls_number_reflns 2069
_refine_ls_number_restraints 0
_refine_ls_restrained_S_all 0.928
_refine_ls_R_factor_all 0.0466
_refine_ls_R_factor_gt 0.0370
_refine_ls_shift/su_max 0.000
_refine_ls_shift/su_mean 0.000
_refine_ls_structure_factor_coef Fsqd
_refine_ls_weighting_details 'calc w=1/[\s^2^(Fo^2^)+(0.0664P)^2^+0.0000P] where P=(Fo^2^+2Fc^2^)/3'
_refine_ls_weighting_scheme calc
_refine_ls_wR_factor_gt 0.0895
_refine_ls_wR_factor_ref 0.0918
_reflns_number_gt 1606
_reflns_number_total 2069
_reflns_threshold_expression I>2sigma(I)
_cod_data_source_file nc2181.cif
_cod_data_source_block I
_cod_original_cell_volume 1057.99(12)
_cod_original_sg_symbol_H-M 'P 21/n'
_cod_database_code 2226229
_cod_database_fobs_code 2226229

loop_
_symmetry_equiv_pos_as_xyz
'x, y, z'
'-x+1/2, y+1/2, -z+1/2'
'-x, -y, -z'
'x-1/2, -y-1/2, z-1/2'

loop_
_atom_site_type_symbol
_atom_site_label
_atom_site_fract_x
_atom_site_fract_y
_atom_site_fract_z
_atom_site_U_iso_or_equiv
_atom_site_adp_type
_atom_site_calc_flag
_atom_site_refinement_flags
_atom_site_occupancy
_atom_site_disorder_assembly
_atom_site_disorder_group
P P1 0.21068(5) 0.75986(4) 0.66209(4) 0.02580(15) Uani d . 1 . .
O O1 0.38922(15) 0.77558(11) 0.74699(13) 0.0357(3) Uani d . 1 . .
O O2 0.11462(16) 0.84520(10) 0.56559(13) 0.0348(3) Uani d . 1 . .
O O3 -0.03925(18) 1.01453(13) 0.64926(14) 0.0353(3) Uani d . 1 . .
H H3 0.007(3) 0.965(2) 0.622(3) 0.054(7) Uiso d . 1 . .
H H4 -0.068(3) 1.063(3) 0.596(3) 0.061(8) Uiso d . 1 . .
N N1 0.11416(18) 0.61686(12) 0.44158(15) 0.0296(3) Uani d . 1 . .
H H1 0.0343 0.6596 0.3921 0.044 Uiso calc R 1 . .
N N2 0.3181(2) 0.55296(12) 0.60673(16) 0.0329(4) Uani d . 1 . .
H H2 0.399(3) 0.5492(17) 0.689(2) 0.037(6) Uiso d . 1 . .
C C1 0.2123(2) 0.63787(14) 0.56488(18) 0.0269(4) Uani d . 1 . .
C C2 0.1578(3) 0.51769(16) 0.4043(2) 0.0383(5) Uani d . 1 . .
H H10 0.1080 0.4839 0.3216 0.057 Uiso calc R 1 . .
C C3 0.2853(3) 0.47751(16) 0.5081(2) 0.0403(5) Uani d . 1 . .
H H11 0.3412 0.4101 0.5119 0.060 Uiso calc R 1 . .
C C4 0.0927(2) 0.71894(14) 0.76010(18) 0.0276(4) Uani d . 1 . .
C C5 -0.0757(2) 0.74606(15) 0.7218(2) 0.0346(4) Uani d . 1 . .
H H5 -0.1292 0.7856 0.6435 0.052 Uiso calc R 1 . .
C C6 -0.1654(2) 0.71519(18) 0.7985(2) 0.0430(5) Uani d . 1 . .
H H6 -0.2793 0.7341 0.7726 0.064 Uiso calc R 1 . .
C C7 -0.0874(3) 0.65688(18) 0.9125(2) 0.0436(5) Uani d . 1 . .
H H7 -0.1482 0.6361 0.9646 0.065 Uiso calc R 1 . .
C C8 0.0794(3) 0.62866(18) 0.9510(2) 0.0428(5) Uani d . 1 . .
H H8 0.1316 0.5883 1.0289 0.064 Uiso calc R 1 . .
C C9 0.1702(2) 0.65964(17) 0.87531(19) 0.0356(4) Uani d . 1 . .
H H9 0.2841 0.6406 0.9018 0.053 Uiso calc R 1 . .

loop_
_atom_site_aniso_label
_atom_site_aniso_U_11
_atom_site_aniso_U_22
_atom_site_aniso_U_33
_atom_site_aniso_U_12
_atom_site_aniso_U_13
_atom_site_aniso_U_23
P1 0.0274(2) 0.0255(2) 0.0236(3) -0.00120(16) 0.00835(18) -0.00096(18)
O1 0.0315(7) 0.0423(7) 0.0312(8) -0.0076(5) 0.0094(6) -0.0054(6)
O2 0.0456(7) 0.0294(6) 0.0305(8) 0.0057(5) 0.0154(6) 0.0035(5)
O3 0.0428(8) 0.0301(7) 0.0295(8) 0.0019(6) 0.0092(6) -0.0007(6)
N1 0.0308(8) 0.0275(7) 0.0265(8) 0.0012(6) 0.0060(6) 0.0000(6)
N2 0.0359(8) 0.0303(8) 0.0280(9) 0.0054(6) 0.0067(7) 0.0014(7)
C1 0.0259(8) 0.0270(9) 0.0263(10) 0.0004(6) 0.0080(7) 0.0029(7)
C2 0.0490(11) 0.0325(9) 0.0296(10) -0.0005(8) 0.0104(9) -0.0088(8)
C3 0.0495(11) 0.0293(10) 0.0380(12) 0.0088(8) 0.0116(9) -0.0036(8)
C4 0.0310(9) 0.0259(8) 0.0260(10) -0.0017(6) 0.0108(7) -0.0034(7)
C5 0.0321(9) 0.0321(9) 0.0387(11) 0.0035(7) 0.0122(8) 0.0000(8)
C6 0.0351(10) 0.0423(11) 0.0571(14) -0.0004(8) 0.0236(10) -0.0070(10)
C7 0.0476(11) 0.0486(12) 0.0450(13) -0.0119(9) 0.0291(10) -0.0092(10)
C8 0.0453(11) 0.0516(12) 0.0316(11) -0.0100(9) 0.0145(9) 0.0042(9)
C9 0.0317(9) 0.0416(10) 0.0316(11) -0.0012(7) 0.0095(8) 0.0045(8)

loop_
_atom_type_symbol
_atom_type_description
_atom_type_scat_dispersion_real
_atom_type_scat_dispersion_imag
_atom_type_scat_source
C C 0.0033 0.0016 'International Tables Vol C Tables 4.2.6.8 and 6.1.1.4'
H H 0.0000 0.0000 'International Tables Vol C Tables 4.2.6.8 and 6.1.1.4'
N N 0.0061 0.0033 'International Tables Vol C Tables 4.2.6.8 and 6.1.1.4'
O O 0.0106 0.0060 'International Tables Vol C Tables 4.2.6.8 and 6.1.1.4'
P P 0.1023 0.0942 'International Tables Vol C Tables 4.2.6.8 and 6.1.1.4'

loop_
_geom_angle_atom_site_label_1
_geom_angle_atom_site_label_2
_geom_angle_atom_site_label_3
_geom_angle_site_symmetry_1
_geom_angle_site_symmetry_3
_geom_angle
_geom_angle_publ_flag
O1 P1 O2 . . 121.89(8) ?
O1 P1 C4 . . 110.00(8) ?
O2 P1 C4 . . 109.18(8) ?
O1 P1 C1 . . 103.90(8) ?
O2 P1 C1 . . 105.65(8) ?
C4 P1 C1 . . 104.68(8) ?
H3 O3 H4 . . 109(3) ?
C1 N1 C2 . . 109.43(15) ?
C1 N1 H1 . . 125.3 ?
C2 N1 H1 . . 125.3 ?
C1 N2 C3 . . 109.27(16) ?
C1 N2 H2 . . 123.3(14) ?
C3 N2 H2 . . 127.4(14) ?
N1 C1 N2 . . 107.26(16) ?
N1 C1 P1 . . 127.65(13) ?
N2 C1 P1 . . 125.07(14) ?
C3 C2 N1 . . 107.04(17) ?
C3 C2 H10 . . 126.5 ?
N1 C2 H10 . . 126.5 ?
C2 C3 N2 . . 106.99(17) ?
C2 C3 H11 . . 126.5 ?
N2 C3 H11 . . 126.5 ?
C5 C4 C9 . . 119.45(17) ?
C5 C4 P1 . . 120.62(14) ?
C9 C4 P1 . . 119.93(13) ?
C6 C5 C4 . . 120.30(19) ?
C6 C5 H5 . . 119.8 ?
C4 C5 H5 . . 119.8 ?
C7 C6 C5 . . 119.77(18) ?
C7 C6 H6 . . 120.1 ?
C5 C6 H6 . . 120.1 ?
C6 C7 C8 . . 120.50(19) ?
C6 C7 H7 . . 119.7 ?
C8 C7 H7 . . 119.7 ?
C7 C8 C9 . . 120.1(2) ?
C7 C8 H8 . . 119.9 ?
C9 C8 H8 . . 119.9 ?
C8 C9 C4 . . 119.84(18) ?
C8 C9 H9 . . 120.1 ?
C4 C9 H9 . . 120.1 ?

loop_
_geom_bond_atom_site_label_1
_geom_bond_atom_site_label_2
_geom_bond_site_symmetry_2
_geom_bond_distance
_geom_bond_publ_flag
P1 O1 . 1.4815(13) ?
P1 O2 . 1.4897(13) ?
P1 C4 . 1.7974(18) ?
P1 C1 . 1.8240(18) ?
O3 H3 . 0.83(3) ?
O3 H4 . 0.79(3) ?
N1 C1 . 1.325(2) ?
N1 C2 . 1.365(2) ?
N1 H1 . 0.8700 ?
N2 C1 . 1.335(2) ?
N2 C3 . 1.362(2) ?
N2 H2 . 0.91(2) ?
C2 C3 . 1.344(3) ?
C2 H10 . 0.9400 ?
C3 H11 . 0.9400 ?
C4 C5 . 1.388(3) ?
C4 C9 . 1.389(3) ?
C5 C6 . 1.385(3) ?
C5 H5 . 0.9400 ?
C6 C7 . 1.373(3) ?
C6 H6 . 0.9400 ?
C7 C8 . 1.377(3) ?
C7 H7 . 0.9400 ?
C8 C9 . 1.385(3) ?
C8 H8 . 0.9400 ?
C9 H9 . 0.9400 ?

loop_
_geom_hbond_atom_site_label_D
_geom_hbond_atom_site_label_H
_geom_hbond_atom_site_label_A
_geom_hbond_site_symmetry_A
_geom_hbond_distance_DH
_geom_hbond_distance_HA
_geom_hbond_distance_DA
_geom_hbond_angle_DHA
N1 H1 O1 4_575 0.87 1.80 2.6302(19) 160.0
N2 H2 O3 2_546 0.91(2) 1.78(2) 2.684(2) 168(2)
O3 H3 O2 . 0.83(3) 1.94(3) 2.773(2) 177(3)
O3 H4 O2 3_576 0.79(3) 2.00(3) 2.777(2) 164(3)

loop_
_geom_torsion_atom_site_label_1
_geom_torsion_atom_site_label_2
_geom_torsion_atom_site_label_3
_geom_torsion_atom_site_label_4
_geom_torsion_site_symmetry_1
_geom_torsion_site_symmetry_2
_geom_torsion_site_symmetry_3
_geom_torsion_site_symmetry_4
_geom_torsion
_geom_torsion_publ_flag
C2 N1 C1 N2 . . . . -0.1(2) ?
C2 N1 C1 P1 . . . . 178.80(14) ?
C3 N2 C1 N1 . . . . -0.1(2) ?
C3 N2 C1 P1 . . . . -179.06(14) ?
O1 P1 C1 N1 . . . . -145.99(16) ?
O2 P1 C1 N1 . . . . -16.61(18) ?
C4 P1 C1 N1 . . . . 98.60(17) ?
O1 P1 C1 N2 . . . . 32.72(18) ?
O2 P1 C1 N2 . . . . 162.09(15) ?
C4 P1 C1 N2 . . . . -82.69(17) ?
C1 N1 C2 C3 . . . . 0.3(2) ?
N1 C2 C3 N2 . . . . -0.3(2) ?
C1 N2 C3 C2 . . . . 0.3(2) ?
O1 P1 C4 C5 . . . . 150.71(14) ?
O2 P1 C4 C5 . . . . 14.52(17) ?
C1 P1 C4 C5 . . . . -98.21(15) ?
O1 P1 C4 C9 . . . . -29.28(17) ?
O2 P1 C4 C9 . . . . -165.48(14) ?
C1 P1 C4 C9 . . . . 81.80(16) ?
C9 C4 C5 C6 . . . . 0.6(3) ?
P1 C4 C5 C6 . . . . -179.36(15) ?
C4 C5 C6 C7 . . . . -0.4(3) ?
C5 C6 C7 C8 . . . . -0.1(3) ?
C6 C7 C8 C9 . . . . 0.4(3) ?
C7 C8 C9 C4 . . . . -0.2(3) ?
C5 C4 C9 C8 . . . . -0.3(3) ?
P1 C4 C9 C8 . . . . 179.68(16) ?
